data_9016086
loop_
_publ_author_name
'Hager, S. L.'
'Leverett, P.'
'Williams, P. A.'

_publ_section_title
;
 Possible structural and chemical relationships in the cyanotrichite group
;
_journal_name_full 'The Canadian Mineralogist'
_journal_page_first 635
_journal_page_last 648
_journal_paper_doi 10.3749/canmin.47.3.635
_journal_volume 47
_journal_year 2009
_chemical_compound_source 'Khaidarkan, Kyrgyzstan'
_chemical_formula_sum 'Al Cu F H5 O4'
_chemical_name_mineral Khaidarkanite
_space_group_IT_number 12
_symmetry_space_group_name_Hall '-C 2y'
_symmetry_space_group_name_H-M 'C 1 2/m 1'
_cell_angle_alpha 90
_cell_angle_beta 97.90
_cell_angle_gamma 90
_cell_formula_units_Z 4
_cell_length_a 12.346
_cell_length_b 2.907
_cell_length_c 10.369
_cell_volume 368.610
_database_code_amcsd 0019201
_exptl_crystal_density_diffrn 3.218
_cod_original_formula_sum 'Cu Al (O4 F) H5'
_cod_database_code 9016086

loop_
_space_group_symop_operation_xyz
x,y,z
1/2+x,1/2+y,z
x,-y,z
1/2+x,1/2-y,z
-x,y,-z
1/2-x,1/2+y,-z
-x,-y,-z
1/2-x,1/2-y,-z

loop_
_atom_site_aniso_label
_atom_site_aniso_U_11
_atom_site_aniso_U_22
_atom_site_aniso_U_33
_atom_site_aniso_U_12
_atom_site_aniso_U_13
_atom_site_aniso_U_23
Cu 0.00150 0.00140 0.00180 0.00000 0.00020 0.00000
Al1 0.00130 0.00130 0.00090 0.00000 0.00010 0.00000
Al2 0.00350 0.00300 0.00400 0.00000 -0.00260 0.00000
O-H1 0.00150 0.00170 0.00130 0.00000 0.00060 0.00000
O-H2 0.00170 0.00180 0.00080 0.00000 0.00030 0.00000
O-H3 0.00140 0.00160 0.00230 0.00000 0.00020 0.00000
F 0.00420 0.01200 0.00320 0.00000 0.00150 0.00000
Wat 0.00850 0.00520 0.00320 0.00000 0.00080 0.00000

loop_
_atom_site_label
_atom_site_fract_x
_atom_site_fract_y
_atom_site_fract_z
_atom_site_U_iso_or_equiv
_atom_site_type_symbol
_atom_site_attached_hydrogens
Cu 0.17480 0.00000 0.70850 0.00160 Cu 0
Al1 0.50000 0.00000 0.50000 0.00120 Al 0
Al2 0.00000 0.00000 0.00000 0.00380 Al 0
O-H1 0.09470 0.00000 0.47730 0.00150 O 1
O-H2 0.56310 0.00000 0.68110 0.00140 O 1
O-H3 0.77790 0.00000 0.71570 0.00180 O 1
F 0.54430 0.00000 0.11080 0.00640 F 0
Wat 0.15270 0.00000 0.94230 0.00570 O 2

loop_
_cod_changelog_entry_id
_cod_changelog_entry_author
_cod_changelog_entry_date
_cod_changelog_entry_text
1
;cod-tools version 3.8.0
Id: cif_guess_AMCSD_atom_types 9574 2023-05-10 09:00:05Z saulius
;
2023-05-10T18:56:40+03:00
;Derived atom types and hydrogen counts
from atom names that follow the AMCSD naming convention
(Wat == water, O-H == hydroxyl).
;

loop_
_cod_related_entry_id
_cod_related_entry_database
_cod_related_entry_code
1 AMCSD 0019201
